data_4135467
loop_
_publ_author_name
'Shen, Zican'
'Walker, Morgan M.'
'Chen, Shuming'
'Parada, Giovanny A.'
'Chu, Duc M.'
'Dongbang, Sun'
'Mayer, James M.'
'Houk, K. N.'
'Ellman, Jonathan A.'

_publ_section_title
;
 General Light-Mediated, Highly Diastereoselective Piperidine
 Epimerization: From Most Accessible to Most Stable Stereoisomer
;
_journal_name_full 'Journal of the American Chemical Society'
_journal_paper_doi 10.1021/jacs.0c11911
_journal_year 2020
_chemical_formula_moiety 'C6 H2 N3 O9 S, C12 H18 N, C4 H8 O2'
_chemical_formula_sum 'C22 H28 N4 O11 S'
_chemical_formula_weight 556.54
_space_group_crystal_system monoclinic
_space_group_IT_number 14
_space_group_name_Hall '-P 2ybc'
_space_group_name_H-M_alt 'P 1 21/c 1'
_atom_sites_solution_hydrogens mixed
_atom_sites_solution_primary SHELXT
_atom_sites_solution_secondary difmap
_audit_creation_method SHELXL-2014/7
_cell_angle_alpha 90
_cell_angle_beta 93.8750(10)
_cell_angle_gamma 90
_cell_formula_units_Z 4
_cell_length_a 7.95300(10)
_cell_length_b 18.4696(2)
_cell_length_c 17.1020(3)
_cell_measurement_reflns_used 24863
_cell_measurement_temperature 93(2)
_cell_measurement_theta_max 66.4860
_cell_measurement_theta_min 3.5040
_cell_volume 2506.35(6)
_computing_cell_refinement 'CrysAlisPro 1.171.40.67a (Rigaku OD, 2019)'
_computing_data_collection 'CrysAlisPro 1.171.40.67a (Rigaku OD, 2019)'
_computing_data_reduction 'CrysAlisPro 1.171.40.67a (Rigaku OD, 2019)'
_computing_molecular_graphics 'Olex2 (Dolomanov et al., 2009)'
_computing_publication_material 'CIFTAB-2014/2 (Sheldrick, 2014)'
_computing_structure_refinement 'SHELXL-2014/7 (Sheldrick, 2014)'
_computing_structure_solution 'SHELXT-2014/5 (Sheldrick, 2014)'
_diffrn_ambient_temperature 93(2)
_diffrn_detector_area_resol_mean 22.2
_diffrn_measured_fraction_theta_full 1.000
_diffrn_measured_fraction_theta_max 1.000
_diffrn_measurement_device_type 'Rigaku Saturn 944+ CCD'
_diffrn_measurement_method \w
_diffrn_radiation_type CuK\a
_diffrn_radiation_wavelength 1.54184
_diffrn_reflns_av_R_equivalents 0.2045
_diffrn_reflns_av_unetI/netI 0.0460
_diffrn_reflns_Laue_measured_fraction_full 1.000
_diffrn_reflns_Laue_measured_fraction_max 1.000
_diffrn_reflns_limit_h_max 9
_diffrn_reflns_limit_h_min -9
_diffrn_reflns_limit_k_max 21
_diffrn_reflns_limit_k_min -21
_diffrn_reflns_limit_l_max 20
_diffrn_reflns_limit_l_min -20
_diffrn_reflns_number 84093
_diffrn_reflns_point_group_measured_fraction_full 1.000
_diffrn_reflns_point_group_measured_fraction_max 1.000
_diffrn_reflns_theta_full 66.597
_diffrn_reflns_theta_max 66.597
_diffrn_reflns_theta_min 3.527
_diffrn_source 'microfocus rotating anode'
_exptl_absorpt_coefficient_mu 1.756
_exptl_absorpt_correction_T_max 1.00000
_exptl_absorpt_correction_T_min 0.69099
_exptl_absorpt_correction_type multi-scan
_exptl_absorpt_process_details
; 
CrysAlisPro 1.171.40.67a (Rigaku Oxford Diffraction, 2019) 
Empirical absorption correction using spherical harmonics, 
 implemented in SCALE3 ABSPACK scaling algorithm. 
;
_exptl_crystal_colour Colorless
_exptl_crystal_density_diffrn 1.475
_exptl_crystal_description Block
_exptl_crystal_F_000 1168
_exptl_crystal_size_max 0.200
_exptl_crystal_size_mid 0.200
_exptl_crystal_size_min 0.120
_refine_diff_density_max 0.256
_refine_diff_density_min -0.406
_refine_diff_density_rms 0.062
_refine_ls_extinction_coef 0.00068(15)
_refine_ls_extinction_expression Fc^*^=kFc[1+0.001xFc^2^\l^3^/sin(2\q)]^-1/4^
_refine_ls_extinction_method 'SHELXL-2014/7 (Sheldrick 2014'
_refine_ls_goodness_of_fit_ref 1.031
_refine_ls_hydrogen_treatment mixed
_refine_ls_matrix_type full
_refine_ls_number_parameters 355
_refine_ls_number_reflns 4419
_refine_ls_number_restraints 0
_refine_ls_restrained_S_all 1.031
_refine_ls_R_factor_all 0.0498
_refine_ls_R_factor_gt 0.0412
_refine_ls_shift/su_max 0.001
_refine_ls_shift/su_mean 0.000
_refine_ls_structure_factor_coef Fsqd
_refine_ls_weighting_details 'w=1/[\s^2^(Fo^2^)+(0.0687P)^2^+0.1924P] where P=(Fo^2^+2Fc^2^)/3'
_refine_ls_weighting_scheme calc
_refine_ls_wR_factor_gt 0.1062
_refine_ls_wR_factor_ref 0.1120
_reflns_Friedel_coverage 0.000
_reflns_number_gt 3716
_reflns_number_total 4419
_reflns_threshold_expression 'I > 2\s(I)'
_cod_data_source_file ja0c11911_si_002.cif
_cod_data_source_block 007a-20003
_cod_original_sg_symbol_H-M 'P 21/c'
_cod_database_code 4135467
_shelx_shelxl_version_number 2014/7
_shelx_space_group_comment
; 
The symmetry employed for this shelxl refinement is uniquely defined 
by the following loop, which should always be used as a source of 
symmetry information in preference to the above space-group names. 
They are only intended as comments. 
;
_shelx_estimated_absorpt_t_min 0.720
_shelx_estimated_absorpt_t_max 0.817

loop_
_space_group_symop_operation_xyz
'x, y, z'
'-x, y+1/2, -z+1/2'
'-x, -y, -z'
'x, -y-1/2, z-1/2'

loop_
_atom_site_label
_atom_site_type_symbol
_atom_site_fract_x
_atom_site_fract_y
_atom_site_fract_z
_atom_site_U_iso_or_equiv
_atom_site_adp_type
_atom_site_occupancy
_atom_site_site_symmetry_order
_atom_site_calc_flag
_atom_site_refinement_flags_posn
_atom_site_refinement_flags_adp
_atom_site_refinement_flags_occupancy
_atom_site_disorder_assembly
_atom_site_disorder_group
S1 S 0.26517(6) 0.36342(2) 0.51473(2) 0.01876(15) Uani 1 1 d . . . . .
O1 O 0.39633(18) 0.36592(7) 0.57816(7) 0.0230(3) Uani 1 1 d . . . . .
O2 O 0.10871(18) 0.33522(7) 0.53937(7) 0.0257(3) Uani 1 1 d . . . . .
O3 O 0.32092(18) 0.33395(7) 0.44306(7) 0.0245(3) Uani 1 1 d . . . . .
O4 O 0.1550(2) 0.43066(7) 0.29029(7) 0.0303(3) Uani 1 1 d . . . . .
O5 O -0.00088(18) 0.38303(7) 0.37564(8) 0.0275(3) Uani 1 1 d . . . . .
O6 O 0.17413(19) 0.69135(7) 0.34911(8) 0.0287(3) Uani 1 1 d . . . . .
O7 O 0.27412(19) 0.72413(7) 0.46499(8) 0.0310(3) Uani 1 1 d . . . . .
O8 O 0.22422(19) 0.47464(7) 0.66282(7) 0.0281(3) Uani 1 1 d . . . . .
O9 O 0.47037(19) 0.52116(7) 0.64723(8) 0.0293(3) Uani 1 1 d . . . . .
N2 N 0.1040(2) 0.42604(8) 0.35594(8) 0.0215(4) Uani 1 1 d . . . . .
N3 N 0.2244(2) 0.67836(8) 0.41705(9) 0.0235(4) Uani 1 1 d . . . . .
N4 N 0.3304(2) 0.50105(8) 0.62308(9) 0.0208(4) Uani 1 1 d . . . . .
C17 C 0.2281(2) 0.45776(10) 0.48966(10) 0.0176(4) Uani 1 1 d . . . . .
C18 C 0.2802(2) 0.51430(10) 0.53943(10) 0.0183(4) Uani 1 1 d . . . . .
C19 C 0.2835(2) 0.58601(10) 0.51736(10) 0.0201(4) Uani 1 1 d . . . . .
H19 H 0.3242 0.6226 0.5528 0.024 Uiso 1 1 calc R U . . .
C20 C 0.2253(2) 0.60238(9) 0.44185(10) 0.0194(4) Uani 1 1 d . . . . .
C21 C 0.1666(2) 0.55061(10) 0.38914(10) 0.0193(4) Uani 1 1 d . . . . .
H21 H 0.1256 0.5632 0.3374 0.023 Uiso 1 1 calc R U . . .
C22 C 0.1695(2) 0.47964(9) 0.41436(10) 0.0186(4) Uani 1 1 d . . . . .
O10 O 0.0343(2) 0.35782(9) 0.79952(9) 0.0422(4) Uani 1 1 d . . . . .
O11 O 0.0590(2) 0.42888(7) 0.90504(7) 0.0310(3) Uani 1 1 d . . . . .
C13 C -0.0078(4) 0.30729(13) 0.92556(14) 0.0452(6) Uani 1 1 d . . . . .
H13A H -0.1269 0.3101 0.9368 0.068 Uiso 1 1 calc R U . . .
H13B H 0.0628 0.3135 0.9743 0.068 Uiso 1 1 calc R U . . .
H13C H 0.0151 0.2600 0.9026 0.068 Uiso 1 1 calc R U . . .
C14 C 0.0306(3) 0.36510(12) 0.86977(12) 0.0320(5) Uani 1 1 d . . . . .
C15 C 0.0952(3) 0.48912(13) 0.85461(13) 0.0397(6) Uani 1 1 d . . . . .
H15A H -0.0024 0.4987 0.8170 0.048 Uiso 1 1 calc R U . . .
H15B H 0.1942 0.4779 0.8247 0.048 Uiso 1 1 calc R U . . .
C16 C 0.1300(4) 0.55328(13) 0.90533(14) 0.0454(6) Uani 1 1 d . . . . .
H16A H 0.1425 0.5962 0.8725 0.068 Uiso 1 1 calc R U . . .
H16B H 0.2343 0.5454 0.9381 0.068 Uiso 1 1 calc R U . . .
H16C H 0.0363 0.5606 0.9389 0.068 Uiso 1 1 calc R U . . .
N1 N 0.2511(2) 0.28124(8) 0.70768(9) 0.0218(4) Uani 1 1 d . . . . .
H1A H 0.167(3) 0.3039(12) 0.7355(12) 0.022(5) Uiso 1 1 d . . . . .
H1B H 0.292(3) 0.3078(15) 0.6718(15) 0.040(7) Uiso 1 1 d . . . . .
C1 C 0.3931(3) 0.25989(10) 0.76691(11) 0.0245(4) Uani 1 1 d . . . . .
H1 H 0.3460 0.2263 0.8058 0.029 Uiso 1 1 calc R U . . .
C2 C 0.5258(3) 0.21857(10) 0.72423(11) 0.0255(4) Uani 1 1 d . . . . .
H2 H 0.5694 0.2515 0.6838 0.031 Uiso 1 1 calc R U . . .
C3 C 0.4476(3) 0.15268(10) 0.68214(12) 0.0276(4) Uani 1 1 d . . . . .
H3A H 0.5335 0.1287 0.6518 0.033 Uiso 1 1 calc R U . . .
H3B H 0.4110 0.1177 0.7214 0.033 Uiso 1 1 calc R U . . .
C4 C 0.2972(3) 0.17345(10) 0.62711(12) 0.0288(5) Uani 1 1 d . . . . .
H4A H 0.3364 0.2028 0.5835 0.035 Uiso 1 1 calc R U . . .
H4B H 0.2439 0.1290 0.6045 0.035 Uiso 1 1 calc R U . . .
C5 C 0.1683(3) 0.21610(10) 0.66916(11) 0.0253(4) Uani 1 1 d . . . . .
H5A H 0.0757 0.2317 0.6313 0.030 Uiso 1 1 calc R U . . .
H5B H 0.1196 0.1852 0.7092 0.030 Uiso 1 1 calc R U . . .
C6 C 0.4604(3) 0.32634(10) 0.81062(11) 0.0243(4) Uani 1 1 d . . . . .
C7 C 0.4589(3) 0.32783(11) 0.89190(12) 0.0310(5) Uani 1 1 d . . . . .
H7 H 0.4125 0.2883 0.9188 0.037 Uiso 1 1 calc R U . . .
C8 C 0.5248(3) 0.38659(12) 0.93371(12) 0.0368(5) Uani 1 1 d . . . . .
H8 H 0.5238 0.3871 0.9892 0.044 Uiso 1 1 calc R U . . .
C9 C 0.5921(3) 0.44462(11) 0.89537(12) 0.0340(5) Uani 1 1 d . . . . .
H9 H 0.6371 0.4849 0.9243 0.041 Uiso 1 1 calc R U . . .
C10 C 0.5932(3) 0.44340(11) 0.81442(12) 0.0298(5) Uani 1 1 d . . . . .
H10 H 0.6388 0.4831 0.7876 0.036 Uiso 1 1 calc R U . . .
C11 C 0.5284(3) 0.38474(11) 0.77253(11) 0.0269(4) Uani 1 1 d . . . . .
H11 H 0.5304 0.3843 0.7170 0.032 Uiso 1 1 calc R U . . .
C12 C 0.6733(3) 0.19671(12) 0.78044(13) 0.0364(5) Uani 1 1 d . . . . .
H12A H 0.7290 0.2402 0.8024 0.055 Uiso 1 1 calc R U . . .
H12B H 0.7540 0.1683 0.7522 0.055 Uiso 1 1 calc R U . . .
H12C H 0.6321 0.1675 0.8230 0.055 Uiso 1 1 calc R U . . .

loop_
_atom_site_aniso_label
_atom_site_aniso_U_11
_atom_site_aniso_U_22
_atom_site_aniso_U_33
_atom_site_aniso_U_23
_atom_site_aniso_U_13
_atom_site_aniso_U_12
S1 0.0198(3) 0.0131(2) 0.0228(2) 0.00162(15) -0.00239(18) 0.00097(17)
O1 0.0222(7) 0.0193(6) 0.0265(6) 0.0040(5) -0.0057(5) 0.0022(5)
O2 0.0236(8) 0.0203(7) 0.0331(7) 0.0048(5) 0.0002(6) -0.0018(6)
O3 0.0321(8) 0.0159(6) 0.0253(6) -0.0018(5) -0.0011(6) 0.0047(6)
O4 0.0428(9) 0.0269(7) 0.0210(6) -0.0039(5) 0.0006(6) -0.0013(7)
O5 0.0251(8) 0.0225(7) 0.0341(7) -0.0017(6) -0.0047(6) -0.0070(6)
O6 0.0328(9) 0.0222(7) 0.0308(7) 0.0094(6) -0.0010(6) 0.0017(6)
O7 0.0378(9) 0.0153(7) 0.0393(8) -0.0029(6) -0.0015(6) -0.0022(6)
O8 0.0260(8) 0.0339(8) 0.0242(6) 0.0052(6) 0.0001(6) 0.0009(6)
O9 0.0275(8) 0.0265(7) 0.0319(7) 0.0017(6) -0.0133(6) -0.0045(6)
N2 0.0243(9) 0.0173(8) 0.0218(8) -0.0012(6) -0.0066(6) 0.0038(7)
N3 0.0229(9) 0.0164(8) 0.0311(8) 0.0030(6) 0.0010(7) 0.0018(7)
N4 0.0219(9) 0.0177(7) 0.0220(7) -0.0011(6) -0.0045(7) 0.0021(7)
C17 0.0162(9) 0.0152(8) 0.0212(8) 0.0009(7) -0.0008(7) 0.0010(7)
C18 0.0147(9) 0.0196(9) 0.0200(9) 0.0000(7) -0.0026(7) 0.0020(7)
C19 0.0190(10) 0.0179(9) 0.0230(9) -0.0022(7) -0.0015(7) -0.0006(7)
C20 0.0174(10) 0.0142(9) 0.0265(9) 0.0026(7) 0.0011(7) 0.0015(7)
C21 0.0182(10) 0.0184(9) 0.0207(8) 0.0029(7) -0.0020(7) 0.0028(7)
C22 0.0169(10) 0.0176(9) 0.0208(8) -0.0026(7) -0.0023(7) -0.0002(7)
O10 0.0373(10) 0.0567(10) 0.0315(8) -0.0169(7) -0.0051(7) 0.0101(8)
O11 0.0405(9) 0.0276(7) 0.0242(6) -0.0017(6) -0.0025(6) -0.0006(7)
C13 0.0553(17) 0.0289(12) 0.0497(13) -0.0018(10) -0.0095(12) -0.0008(11)
C14 0.0259(12) 0.0355(12) 0.0334(11) -0.0091(9) -0.0064(9) 0.0065(9)
C15 0.0462(15) 0.0417(13) 0.0307(11) 0.0094(9) -0.0016(10) -0.0053(11)
C16 0.0528(17) 0.0353(13) 0.0477(13) 0.0063(10) 0.0004(12) -0.0058(11)
N1 0.0238(9) 0.0169(8) 0.0240(8) 0.0021(6) -0.0025(7) 0.0007(7)
C1 0.0270(11) 0.0194(9) 0.0261(9) 0.0040(7) -0.0063(8) -0.0008(8)
C2 0.0249(11) 0.0203(9) 0.0303(10) 0.0027(7) -0.0045(8) 0.0004(8)
C3 0.0273(11) 0.0183(9) 0.0365(10) 0.0016(8) -0.0022(9) 0.0031(8)
C4 0.0312(12) 0.0197(9) 0.0343(10) -0.0045(8) -0.0060(9) 0.0008(9)
C5 0.0248(11) 0.0173(9) 0.0327(10) 0.0023(7) -0.0060(8) -0.0028(8)
C6 0.0245(11) 0.0203(9) 0.0270(9) 0.0020(7) -0.0066(8) -0.0003(8)
C7 0.0379(13) 0.0269(10) 0.0278(10) 0.0049(8) -0.0021(9) -0.0092(9)
C8 0.0519(15) 0.0330(11) 0.0244(10) 0.0000(8) -0.0046(9) -0.0103(11)
C9 0.0400(14) 0.0263(11) 0.0340(10) -0.0017(8) -0.0102(9) -0.0079(10)
C10 0.0327(12) 0.0217(10) 0.0342(10) 0.0080(8) -0.0034(9) -0.0026(9)
C11 0.0316(12) 0.0238(10) 0.0247(9) 0.0042(7) -0.0031(8) 0.0012(9)
C12 0.0318(13) 0.0333(11) 0.0424(12) 0.0027(9) -0.0109(10) 0.0072(10)

loop_
_atom_type_symbol
_atom_type_description
_atom_type_scat_dispersion_real
_atom_type_scat_dispersion_imag
_atom_type_scat_source
C C 0.0181 0.0091 'International Tables Vol C Tables 4.2.6.8 and 6.1.1.4'
H H 0.0000 0.0000 'International Tables Vol C Tables 4.2.6.8 and 6.1.1.4'
N N 0.0311 0.0180 'International Tables Vol C Tables 4.2.6.8 and 6.1.1.4'
O O 0.0492 0.0322 'International Tables Vol C Tables 4.2.6.8 and 6.1.1.4'
S S 0.3331 0.5567 'International Tables Vol C Tables 4.2.6.8 and 6.1.1.4'

loop_
_geom_angle_atom_site_label_1
_geom_angle_atom_site_label_2
_geom_angle_atom_site_label_3
_geom_angle
_geom_angle_site_symmetry_1
_geom_angle_site_symmetry_3
_geom_angle_publ_flag
O2 S1 O3 115.80(8) . . ?
O2 S1 O1 112.59(8) . . ?
O3 S1 O1 113.64(8) . . ?
O2 S1 C17 106.68(8) . . ?
O3 S1 C17 102.52(8) . . ?
O1 S1 C17 104.07(7) . . ?
O5 N2 O4 125.21(15) . . ?
O5 N2 C22 117.89(14) . . ?
O4 N2 C22 116.82(15) . . ?
O7 N3 O6 124.68(15) . . ?
O7 N3 C20 118.17(15) . . ?
O6 N3 C20 117.15(15) . . ?
O9 N4 O8 125.69(15) . . ?
O9 N4 C18 117.27(16) . . ?
O8 N4 C18 116.90(15) . . ?
C18 C17 C22 114.39(16) . . ?
C18 C17 S1 122.61(13) . . ?
C22 C17 S1 122.27(13) . . ?
C19 C18 C17 124.31(16) . . ?
C19 C18 N4 114.51(15) . . ?
C17 C18 N4 121.12(15) . . ?
C20 C19 C18 117.19(16) . . ?
C20 C19 H19 121.4 . . ?
C18 C19 H19 121.4 . . ?
C21 C20 C19 122.73(16) . . ?
C21 C20 N3 118.78(15) . . ?
C19 C20 N3 118.48(16) . . ?
C20 C21 C22 117.27(16) . . ?
C20 C21 H21 121.4 . . ?
C22 C21 H21 121.4 . . ?
C21 C22 C17 124.04(16) . . ?
C21 C22 N2 115.33(15) . . ?
C17 C22 N2 120.63(15) . . ?
C14 O11 C15 116.29(16) . . ?
C14 C13 H13A 109.5 . . ?
C14 C13 H13B 109.5 . . ?
H13A C13 H13B 109.5 . . ?
C14 C13 H13C 109.5 . . ?
H13A C13 H13C 109.5 . . ?
H13B C13 H13C 109.5 . . ?
O10 C14 O11 122.1(2) . . ?
O10 C14 C13 125.5(2) . . ?
O11 C14 C13 112.44(18) . . ?
O11 C15 C16 107.59(17) . . ?
O11 C15 H15A 110.2 . . ?
C16 C15 H15A 110.2 . . ?
O11 C15 H15B 110.2 . . ?
C16 C15 H15B 110.2 . . ?
H15A C15 H15B 108.5 . . ?
C15 C16 H16A 109.5 . . ?
C15 C16 H16B 109.5 . . ?
H16A C16 H16B 109.5 . . ?
C15 C16 H16C 109.5 . . ?
H16A C16 H16C 109.5 . . ?
H16B C16 H16C 109.5 . . ?
C5 N1 C1 111.66(14) . . ?
C5 N1 H1A 105.7(13) . . ?
C1 N1 H1A 107.4(12) . . ?
C5 N1 H1B 108.5(16) . . ?
C1 N1 H1B 108.7(17) . . ?
H1A N1 H1B 115(2) . . ?
C6 C1 N1 109.94(15) . . ?
C6 C1 C2 114.06(17) . . ?
N1 C1 C2 108.54(15) . . ?
C6 C1 H1 108.0 . . ?
N1 C1 H1 108.0 . . ?
C2 C1 H1 108.0 . . ?
C12 C2 C3 111.06(16) . . ?
C12 C2 C1 111.05(16) . . ?
C3 C2 C1 110.56(17) . . ?
C12 C2 H2 108.0 . . ?
C3 C2 H2 108.0 . . ?
C1 C2 H2 108.0 . . ?
C4 C3 C2 111.69(16) . . ?
C4 C3 H3A 109.3 . . ?
C2 C3 H3A 109.3 . . ?
C4 C3 H3B 109.3 . . ?
C2 C3 H3B 109.3 . . ?
H3A C3 H3B 107.9 . . ?
C5 C4 C3 111.55(16) . . ?
C5 C4 H4A 109.3 . . ?
C3 C4 H4A 109.3 . . ?
C5 C4 H4B 109.3 . . ?
C3 C4 H4B 109.3 . . ?
H4A C4 H4B 108.0 . . ?
N1 C5 C4 109.54(16) . . ?
N1 C5 H5A 109.8 . . ?
C4 C5 H5A 109.8 . . ?
N1 C5 H5B 109.8 . . ?
C4 C5 H5B 109.8 . . ?
H5A C5 H5B 108.2 . . ?
C11 C6 C7 118.90(17) . . ?
C11 C6 C1 122.24(17) . . ?
C7 C6 C1 118.83(17) . . ?
C8 C7 C6 120.24(19) . . ?
C8 C7 H7 119.9 . . ?
C6 C7 H7 119.9 . . ?
C9 C8 C7 120.55(19) . . ?
C9 C8 H8 119.7 . . ?
C7 C8 H8 119.7 . . ?
C8 C9 C10 119.34(19) . . ?
C8 C9 H9 120.3 . . ?
C10 C9 H9 120.3 . . ?
C11 C10 C9 120.30(19) . . ?
C11 C10 H10 119.8 . . ?
C9 C10 H10 119.8 . . ?
C10 C11 C6 120.67(18) . . ?
C10 C11 H11 119.7 . . ?
C6 C11 H11 119.7 . . ?
C2 C12 H12A 109.5 . . ?
C2 C12 H12B 109.5 . . ?
H12A C12 H12B 109.5 . . ?
C2 C12 H12C 109.5 . . ?
H12A C12 H12C 109.5 . . ?
H12B C12 H12C 109.5 . . ?

loop_
_geom_bond_atom_site_label_1
_geom_bond_atom_site_label_2
_geom_bond_distance
_geom_bond_site_symmetry_2
_geom_bond_publ_flag
S1 O2 1.4382(15) . ?
S1 O3 1.4384(13) . ?
S1 O1 1.4540(13) . ?
S1 C17 1.8138(18) . ?
O4 N2 1.222(2) . ?
O5 N2 1.216(2) . ?
O6 N3 1.227(2) . ?
O7 N3 1.224(2) . ?
O8 N4 1.221(2) . ?
O9 N4 1.219(2) . ?
N2 C22 1.476(2) . ?
N3 C20 1.466(2) . ?
N4 C18 1.479(2) . ?
C17 C18 1.393(3) . ?
C17 C22 1.399(2) . ?
C18 C19 1.378(3) . ?
C19 C20 1.376(2) . ?
C19 H19 0.9500 . ?
C20 C21 1.374(3) . ?
C21 C22 1.380(2) . ?
C21 H21 0.9500 . ?
O10 C14 1.211(3) . ?
O11 C14 1.336(2) . ?
O11 C15 1.448(3) . ?
C13 C14 1.477(3) . ?
C13 H13A 0.9800 . ?
C13 H13B 0.9800 . ?
C13 H13C 0.9800 . ?
C15 C16 1.484(3) . ?
C15 H15A 0.9900 . ?
C15 H15B 0.9900 . ?
C16 H16A 0.9800 . ?
C16 H16B 0.9800 . ?
C16 H16C 0.9800 . ?
N1 C5 1.502(2) . ?
N1 C1 1.518(2) . ?
N1 H1A 0.95(2) . ?
N1 H1B 0.87(3) . ?
C1 C6 1.516(3) . ?
C1 C2 1.528(3) . ?
C1 H1 1.0000 . ?
C2 C12 1.520(3) . ?
C2 C3 1.525(3) . ?
C2 H2 1.0000 . ?
C3 C4 1.520(3) . ?
C3 H3A 0.9900 . ?
C3 H3B 0.9900 . ?
C4 C5 1.513(3) . ?
C4 H4A 0.9900 . ?
C4 H4B 0.9900 . ?
C5 H5A 0.9900 . ?
C5 H5B 0.9900 . ?
C6 C11 1.389(3) . ?
C6 C7 1.391(3) . ?
C7 C8 1.383(3) . ?
C7 H7 0.9500 . ?
C8 C9 1.383(3) . ?
C8 H8 0.9500 . ?
C9 C10 1.385(3) . ?
C9 H9 0.9500 . ?
C10 C11 1.379(3) . ?
C10 H10 0.9500 . ?
C11 H11 0.9500 . ?
C12 H12A 0.9800 . ?
C12 H12B 0.9800 . ?
C12 H12C 0.9800 . ?

loop_
_geom_torsion_atom_site_label_1
_geom_torsion_atom_site_label_2
_geom_torsion_atom_site_label_3
_geom_torsion_atom_site_label_4
_geom_torsion
_geom_torsion_site_symmetry_1
_geom_torsion_site_symmetry_2
_geom_torsion_site_symmetry_3
_geom_torsion_site_symmetry_4
_geom_torsion_publ_flag
O2 S1 C17 C18 101.83(16) . . . . ?
O3 S1 C17 C18 -136.03(16) . . . . ?
O1 S1 C17 C18 -17.41(18) . . . . ?
O2 S1 C17 C22 -88.60(17) . . . . ?
O3 S1 C17 C22 33.54(18) . . . . ?
O1 S1 C17 C22 152.16(16) . . . . ?
C22 C17 C18 C19 -3.1(3) . . . . ?
S1 C17 C18 C19 167.21(15) . . . . ?
C22 C17 C18 N4 174.22(16) . . . . ?
S1 C17 C18 N4 -15.5(3) . . . . ?
O9 N4 C18 C19 -58.4(2) . . . . ?
O8 N4 C18 C19 117.57(19) . . . . ?
O9 N4 C18 C17 124.06(19) . . . . ?
O8 N4 C18 C17 -60.0(2) . . . . ?
C17 C18 C19 C20 2.5(3) . . . . ?
N4 C18 C19 C20 -174.99(16) . . . . ?
C18 C19 C20 C21 -0.4(3) . . . . ?
C18 C19 C20 N3 178.91(17) . . . . ?
O7 N3 C20 C21 178.67(18) . . . . ?
O6 N3 C20 C21 -1.7(3) . . . . ?
O7 N3 C20 C19 -0.7(3) . . . . ?
O6 N3 C20 C19 178.99(17) . . . . ?
C19 C20 C21 C22 -0.8(3) . . . . ?
N3 C20 C21 C22 179.90(16) . . . . ?
C20 C21 C22 C17 0.0(3) . . . . ?
C20 C21 C22 N2 179.57(17) . . . . ?
C18 C17 C22 C21 1.8(3) . . . . ?
S1 C17 C22 C21 -168.57(15) . . . . ?
C18 C17 C22 N2 -177.72(17) . . . . ?
S1 C17 C22 N2 11.9(3) . . . . ?
O5 N2 C22 C21 -129.66(18) . . . . ?
O4 N2 C22 C21 47.3(2) . . . . ?
O5 N2 C22 C17 49.9(2) . . . . ?
O4 N2 C22 C17 -133.14(18) . . . . ?
C15 O11 C14 O10 -0.2(3) . . . . ?
C15 O11 C14 C13 -179.1(2) . . . . ?
C14 O11 C15 C16 -177.5(2) . . . . ?
C5 N1 C1 C6 -173.86(16) . . . . ?
C5 N1 C1 C2 60.8(2) . . . . ?
C6 C1 C2 C12 56.1(2) . . . . ?
N1 C1 C2 C12 179.06(16) . . . . ?
C6 C1 C2 C3 179.87(15) . . . . ?
N1 C1 C2 C3 -57.20(19) . . . . ?
C12 C2 C3 C4 178.66(19) . . . . ?
C1 C2 C3 C4 54.9(2) . . . . ?
C2 C3 C4 C5 -54.0(2) . . . . ?
C1 N1 C5 C4 -59.9(2) . . . . ?
C3 C4 C5 N1 55.6(2) . . . . ?
N1 C1 C6 C11 -59.7(2) . . . . ?
C2 C1 C6 C11 62.4(2) . . . . ?
N1 C1 C6 C7 122.4(2) . . . . ?
C2 C1 C6 C7 -115.4(2) . . . . ?
C11 C6 C7 C8 -0.2(3) . . . . ?
C1 C6 C7 C8 177.8(2) . . . . ?
C6 C7 C8 C9 0.3(4) . . . . ?
C7 C8 C9 C10 -0.1(4) . . . . ?
C8 C9 C10 C11 -0.3(4) . . . . ?
C9 C10 C11 C6 0.3(3) . . . . ?
C7 C6 C11 C10 -0.1(3) . . . . ?
C1 C6 C11 C10 -178.0(2) . . . . ?
